data_7001205
loop_
_publ_author_name
'D\'iez, \'Alvaro'
'Lalinde, Elena'
'Teresa Moreno, M.'
'S\'anchez, Sergio'

_publ_section_title
;
 Platinum complexes having redox-active PPh2C&#xE002;CFc and/or
 C&#xE002;CFc as terminal or bridging ligands
;
_journal_issue 18
_journal_name_full 'Dalton Transactions'
_journal_page_first 3434
_journal_page_last 3446
_journal_paper_doi 10.1039/b822171e
_journal_year 2009
_chemical_formula_sum 'C61.5 H44 Cl3 F10 Fe2 P2 Pt'
_chemical_formula_weight 1448.05
_chemical_name_common s51
_chemical_name_systematic
;
?
;
_space_group_IT_number 15
_symmetry_cell_setting monoclinic
_symmetry_space_group_name_Hall '-C 2yc'
_symmetry_space_group_name_H-M 'C 1 2/c 1'
_atom_sites_solution_hydrogens geom
_atom_sites_solution_primary direct
_atom_sites_solution_secondary difmap
_audit_conform_dict_location ftp://ftp.iucr.org/pub/cif_core.dic
_audit_conform_dict_name cif_core.dic
_audit_conform_dict_version 2.3
_audit_creation_date 2008-02-21T16:37:52-00:00
_audit_creation_method 'WinGX routine CIF_UPDATE'
_cell_angle_alpha 90
_cell_angle_beta 93.8790(10)
_cell_angle_gamma 90
_cell_formula_units_Z 4
_cell_length_a 23.2877(6)
_cell_length_b 11.0269(2)
_cell_length_c 23.3719(7)
_cell_measurement_reflns_used 9296
_cell_measurement_temperature 173.0(10)
_cell_measurement_theta_max 25.68
_cell_measurement_theta_min 3.21
_cell_volume 5987.9(3)
_computing_cell_refinement 'HKL Scalepack (Otwinowski & Minor 1997)'
_computing_data_collection 'Collect (Bruker AXS BV, 1997-2004)'
_computing_data_reduction 'HKL Denzo and Scalepack (Otwinowski & Minor 1997)'
_computing_structure_refinement 'SHELXL-97 (Sheldrick, 1997)'
_diffrn_ambient_temperature 173.0(10)
_diffrn_detector_area_resol_mean 9
_diffrn_measured_fraction_theta_full 0.994
_diffrn_measured_fraction_theta_max 0.994
_diffrn_measurement_device '95mm CCD camera on \k-goniostat'
_diffrn_measurement_device_type KappaCCD
_diffrn_measurement_method CCD
_diffrn_orient_matrix_type 'by Bruker AXS Collect from scalepack cell'
_diffrn_orient_matrix_UB_11 -0.0302708
_diffrn_orient_matrix_UB_12 -0.020273
_diffrn_orient_matrix_UB_13 -0.0309132
_diffrn_orient_matrix_UB_21 -0.0305661
_diffrn_orient_matrix_UB_22 0.0162472
_diffrn_orient_matrix_UB_23 0.0270702
_diffrn_orient_matrix_UB_31 -0.0013473
_diffrn_orient_matrix_UB_32 0.0868863
_diffrn_orient_matrix_UB_33 -0.0122749
_diffrn_radiation_monochromator graphite
_diffrn_radiation_type MoK\a
_diffrn_radiation_wavelength 0.71073
_diffrn_reflns_av_R_equivalents 0
_diffrn_reflns_av_unetI/netI 0.0437
_diffrn_reflns_limit_h_max 28
_diffrn_reflns_limit_h_min -28
_diffrn_reflns_limit_k_max 13
_diffrn_reflns_limit_k_min 0
_diffrn_reflns_limit_l_max 28
_diffrn_reflns_limit_l_min 0
_diffrn_reflns_number 5667
_diffrn_reflns_theta_full 25.68
_diffrn_reflns_theta_max 25.68
_diffrn_reflns_theta_min 3.21
_exptl_absorpt_coefficient_mu 2.928
_exptl_absorpt_correction_T_max 0.8598
_exptl_absorpt_correction_T_min 0.4911
_exptl_absorpt_correction_type refdelf
_exptl_absorpt_process_details
;
Parkin S,Moezzi B & Hope H, (1995) J. Appl. Cryst. 28, 53-56
Cubic fit to sin(theta)/lambda - 24 parameters
;
_exptl_crystal_colour Red
_exptl_crystal_density_diffrn 1.606
_exptl_crystal_density_method 'not measured'
_exptl_crystal_description Block
_exptl_crystal_F_000 2856
_exptl_crystal_size_max 0.4
_exptl_crystal_size_mid 0.3
_exptl_crystal_size_min 0.1
_refine_diff_density_max 1.789
_refine_diff_density_min -0.528
_refine_diff_density_rms 0.126
_refine_ls_extinction_method none
_refine_ls_goodness_of_fit_ref 1.155
_refine_ls_hydrogen_treatment constr
_refine_ls_matrix_type full
_refine_ls_number_parameters 381
_refine_ls_number_reflns 5667
_refine_ls_number_restraints 2
_refine_ls_restrained_S_all 1.158
_refine_ls_R_factor_all 0.0641
_refine_ls_R_factor_gt 0.0437
_refine_ls_shift/su_max 0.001
_refine_ls_shift/su_mean 0
_refine_ls_structure_factor_coef Fsqd
_refine_ls_weighting_details 'calc w=1/[\s^2^(Fo^2^)+(0.0279P)^2^+54.6989P] where P=(Fo^2^+2Fc^2^)/3'
_refine_ls_weighting_scheme calc
_refine_ls_wR_factor_gt 0.0907
_refine_ls_wR_factor_ref 0.0986
_reflns_number_gt 4555
_reflns_number_total 5667
_reflns_threshold_expression >2sigma(I)
_cod_data_source_file b822171e.txt
_cod_data_source_block complex2
_cod_depositor_comments
;
The following automatic conversions were performed:
'_symmetry_cell_setting' value 'Monoclinic' changed to 'monoclinic'
according to '/home/saulius/struct/CIF-dictionaries/cif_core.dic'
dictionary named 'cif_core.dic' version 2.4.1 from 2010-06-29.

Automatic conversion script
Id: cif_fix_enum 1527 2010-12-29 10:47:43Z saulius 
;
_cod_original_formula_sum 'C61.50 H44 Cl3 F10 Fe2 P2 Pt'
_cod_database_code 7001205

loop_
_symmetry_equiv_pos_as_xyz
'x, y, z'
'-x, y, -z+1/2'
'x+1/2, y+1/2, z'
'-x+1/2, y+1/2, -z+1/2'
'-x, -y, -z'
'x, -y, z-1/2'
'-x+1/2, -y+1/2, -z'
'x+1/2, -y+1/2, z-1/2'

loop_
_atom_site_label
_atom_site_type_symbol
_atom_site_fract_x
_atom_site_fract_y
_atom_site_fract_z
_atom_site_U_iso_or_equiv
_atom_site_adp_type
_atom_site_occupancy
_atom_site_symmetry_multiplicity
_atom_site_calc_flag
_atom_site_refinement_flags
_atom_site_disorder_assembly
_atom_site_disorder_group
C1 C 0.3508(2) 0.4806(5) 0.4756(2) 0.0223(12) Uani 1 1 d . . .
C2 C 0.3250(3) 0.5930(5) 0.4669(3) 0.0349(14) Uani 1 1 d . . .
H2 H 0.2904 0.5993 0.4447 0.042 Uiso 1 1 calc R . .
C3 C 0.3506(3) 0.6965(6) 0.4913(3) 0.0432(17) Uani 1 1 d . . .
H3 H 0.3331 0.7717 0.4856 0.052 Uiso 1 1 calc R . .
C4 C 0.4020(3) 0.6875(6) 0.5239(3) 0.0427(17) Uani 1 1 d . . .
H4 H 0.4192 0.7568 0.5399 0.051 Uiso 1 1 calc R . .
C5 C 0.4279(3) 0.5764(7) 0.5329(3) 0.0454(18) Uani 1 1 d . . .
H5 H 0.4624 0.5707 0.5552 0.054 Uiso 1 1 calc R . .
C6 C 0.4027(3) 0.4727(6) 0.5087(3) 0.0337(14) Uani 1 1 d . . .
H6 H 0.4206 0.3978 0.5146 0.04 Uiso 1 1 calc R . .
C7 C 0.3753(2) 0.2448(5) 0.4306(2) 0.0253(11) Uani 1 1 d . . .
C8 C 0.3881(3) 0.1458(6) 0.4653(3) 0.0356(15) Uani 1 1 d . . .
H8 H 0.3656 0.1286 0.4957 0.043 Uiso 1 1 calc R . .
C9 C 0.4346(3) 0.0718(7) 0.4549(3) 0.0478(18) Uani 1 1 d . . .
H9 H 0.4432 0.0055 0.4785 0.057 Uiso 1 1 calc R . .
C10 C 0.4676(3) 0.0957(7) 0.4105(3) 0.0483(19) Uani 1 1 d . . .
H10 H 0.4984 0.0452 0.4035 0.058 Uiso 1 1 calc R . .
C11 C 0.4555(3) 0.1944(7) 0.3760(3) 0.0470(18) Uani 1 1 d . . .
H11 H 0.4786 0.2109 0.346 0.056 Uiso 1 1 calc R . .
C12 C 0.4091(3) 0.2705(6) 0.3851(3) 0.0345(15) Uani 1 1 d . . .
H12 H 0.401 0.3368 0.3613 0.041 Uiso 1 1 calc R . .
C13 C 0.2869(2) 0.3955(5) 0.3802(2) 0.0261(13) Uani 1 1 d . . .
C14 C 0.2625(2) 0.4397(5) 0.3385(2) 0.0241(12) Uani 1 1 d . . .
C15 C 0.2350(2) 0.4934(5) 0.2884(2) 0.0252(12) Uani 1 1 d . . .
C16 C 0.1993(2) 0.4332(6) 0.2446(2) 0.0305(13) Uani 1 1 d . . .
H16 H 0.1904 0.351 0.243 0.037 Uiso 1 1 calc R . .
C17 C 0.1803(3) 0.5227(6) 0.2043(3) 0.0373(16) Uani 1 1 d . . .
H17 H 0.1565 0.5087 0.1714 0.045 Uiso 1 1 calc R . .
C18 C 0.2029(3) 0.6360(6) 0.2216(3) 0.0337(14) Uani 1 1 d . . .
H18 H 0.1966 0.7091 0.2024 0.04 Uiso 1 1 calc R . .
C19 C 0.2372(2) 0.6192(5) 0.2736(2) 0.0261(12) Uani 1 1 d . . .
H19 H 0.2575 0.6793 0.2943 0.031 Uiso 1 1 calc R . .
C20 C 0.0875(3) 0.4798(7) 0.3182(3) 0.0408(16) Uani 1 1 d . . .
H20 H 0.0806 0.3967 0.3187 0.049 Uiso 1 1 calc R . .
C21 C 0.1197(3) 0.5460(6) 0.3607(3) 0.0366(15) Uani 1 1 d . . .
H21 H 0.138 0.5149 0.3941 0.044 Uiso 1 1 calc R . .
C22 C 0.1189(3) 0.6693(6) 0.3429(3) 0.0419(17) Uani 1 1 d . . .
H22 H 0.1366 0.7334 0.363 0.05 Uiso 1 1 calc R . .
C23 C 0.0872(3) 0.6782(7) 0.2903(3) 0.052(2) Uani 1 1 d . . .
H23 H 0.0803 0.7491 0.2693 0.062 Uiso 1 1 calc R . .
C24 C 0.0673(3) 0.5614(8) 0.2744(3) 0.054(2) Uani 1 1 d . . .
H24 H 0.045 0.5415 0.2412 0.065 Uiso 1 1 calc R . .
C25 C 0.2247(2) 0.1401(5) 0.4312(2) 0.0215(12) Uani 1 1 d . . .
C26 C 0.2439(3) 0.0230(5) 0.4248(2) 0.0302(13) Uani 1 1 d . . .
C27 C 0.2253(3) -0.0533(5) 0.3810(3) 0.0365(15) Uani 1 1 d . . .
C28 C 0.1855(3) -0.0110(6) 0.3390(3) 0.0385(16) Uani 1 1 d . . .
C29 C 0.1650(3) 0.1051(6) 0.3428(2) 0.0321(14) Uani 1 1 d . . .
C30 C 0.1844(2) 0.1760(5) 0.3884(2) 0.0268(13) Uani 1 1 d . . .
F1 F 0.28295(15) -0.0244(3) 0.46475(15) 0.0347(8) Uani 1 1 d . . .
F2 F 0.24588(18) -0.1669(3) 0.37798(16) 0.0484(10) Uani 1 1 d . . .
F3 F 0.16749(19) -0.0830(4) 0.29481(16) 0.0542(11) Uani 1 1 d . . .
F4 F 0.12632(17) 0.1469(4) 0.30205(16) 0.0506(10) Uani 1 1 d . . .
F5 F 0.16004(14) 0.2883(3) 0.39119(15) 0.0337(8) Uani 1 1 d . . .
Fe1 Fe 0.15435(4) 0.56400(8) 0.28304(4) 0.0278(2) Uani 1 1 d . . .
P1 P 0.31596(6) 0.34345(13) 0.44642(6) 0.0212(3) Uani 1 1 d . . .
Pt1 Pt 0.25 0.25 0.5 0.01900(10) Uani 1 2 d S . .
Cl1 Cl 0.49015(18) 0.2424(5) 0.5911(3) 0.0898(18) Uani 0.5 1 d P . .
Cl2 Cl 0.5770(3) 0.2130(6) 0.6780(2) 0.127(3) Uani 0.5 1 d PD . .
C100 C 0.5548(8) 0.294(3) 0.6215(10) 0.178(17) Uani 0.5 1 d PD . .
H10A H 0.5834 0.2908 0.5933 0.213 Uiso 1 1 calc R . .
H10B H 0.5506 0.3781 0.6329 0.213 Uiso 1 1 calc R . .
Cl3 Cl 0.5022(4) 0.5330(7) 0.6907(4) 0.143(3) Uani 0.5 1 d PD . .
C200 C 0.5 0.463(3) 0.75 0.113(13) Uani 0.5 2 d SPD . .
H20A H 0.4665 0.4101 0.7465 0.136 Uiso 0.5 1 calc PR . .
H20B H 0.5335 0.4101 0.7535 0.136 Uiso 0.5 1 calc PR . .

loop_
_atom_site_aniso_label
_atom_site_aniso_U_11
_atom_site_aniso_U_22
_atom_site_aniso_U_33
_atom_site_aniso_U_23
_atom_site_aniso_U_13
_atom_site_aniso_U_12
C1 0.021(3) 0.025(3) 0.021(3) 0.000(2) 0.002(2) -0.004(2)
C2 0.037(4) 0.030(3) 0.037(4) 0.001(3) 0.000(3) 0.003(3)
C3 0.053(5) 0.028(3) 0.049(4) -0.006(3) 0.005(4) -0.005(3)
C4 0.055(5) 0.034(4) 0.040(4) -0.011(3) 0.007(3) -0.018(3)
C5 0.044(4) 0.054(4) 0.037(4) -0.008(3) -0.008(3) -0.016(3)
C6 0.033(3) 0.034(3) 0.034(3) -0.004(3) 0.000(3) 0.000(3)
C7 0.020(2) 0.030(3) 0.026(3) -0.008(3) -0.005(2) 0.003(3)
C8 0.029(3) 0.035(3) 0.042(4) -0.003(3) 0.000(3) 0.004(3)
C9 0.028(4) 0.047(4) 0.068(5) -0.005(4) -0.002(3) 0.018(3)
C10 0.024(3) 0.052(4) 0.069(5) -0.020(4) -0.002(3) 0.010(3)
C11 0.027(4) 0.071(5) 0.043(4) -0.024(4) 0.007(3) 0.002(3)
C12 0.030(3) 0.046(4) 0.027(3) -0.007(3) 0.000(2) 0.003(3)
C13 0.023(3) 0.030(3) 0.025(3) 0.000(3) 0.003(2) -0.004(2)
C14 0.020(3) 0.026(3) 0.026(3) 0.000(2) 0.002(2) -0.004(2)
C15 0.023(3) 0.031(3) 0.022(3) 0.000(2) 0.004(2) 0.001(2)
C16 0.028(3) 0.037(3) 0.027(3) -0.006(3) 0.002(3) 0.006(3)
C17 0.032(3) 0.060(4) 0.019(3) 0.003(3) -0.002(3) 0.008(3)
C18 0.032(3) 0.040(4) 0.030(3) 0.012(3) 0.004(3) 0.008(3)
C19 0.022(3) 0.030(3) 0.027(3) 0.004(2) 0.005(2) -0.002(2)
C20 0.021(3) 0.049(4) 0.053(4) 0.003(3) 0.008(3) -0.004(3)
C21 0.037(4) 0.040(4) 0.035(4) 0.008(3) 0.016(3) 0.003(3)
C22 0.047(4) 0.041(4) 0.040(4) 0.003(3) 0.021(3) 0.015(3)
C23 0.039(4) 0.058(5) 0.062(5) 0.026(4) 0.020(4) 0.022(4)
C24 0.018(3) 0.091(6) 0.052(5) 0.016(4) -0.001(3) 0.009(4)
C25 0.024(3) 0.020(3) 0.021(3) 0.000(2) 0.003(2) -0.005(2)
C26 0.034(3) 0.029(3) 0.028(3) 0.002(3) 0.006(3) 0.001(3)
C27 0.049(4) 0.028(3) 0.034(4) -0.005(3) 0.021(3) -0.006(3)
C28 0.056(4) 0.040(4) 0.019(3) -0.003(3) 0.001(3) -0.023(3)
C29 0.039(4) 0.035(3) 0.022(3) 0.008(3) -0.005(3) -0.014(3)
C30 0.030(3) 0.025(3) 0.026(3) 0.003(2) 0.006(3) -0.003(2)
F1 0.038(2) 0.0264(17) 0.039(2) 0.0000(15) -0.0015(16) 0.0086(15)
F2 0.069(3) 0.0288(19) 0.049(2) -0.0141(17) 0.015(2) 0.0010(19)
F3 0.075(3) 0.055(3) 0.031(2) -0.0136(19) 0.001(2) -0.024(2)
F4 0.055(3) 0.060(3) 0.034(2) 0.0081(19) -0.0176(19) -0.017(2)
F5 0.0292(19) 0.0299(17) 0.041(2) 0.0065(15) -0.0086(16) -0.0011(14)
Fe1 0.0237(4) 0.0346(5) 0.0252(4) 0.0052(4) 0.0021(3) 0.0051(4)
P1 0.0212(7) 0.0231(7) 0.0194(7) 0.0004(6) 0.0009(6) 0.0015(6)
Pt1 0.01944(15) 0.01836(14) 0.01920(15) 0.00128(14) 0.00135(10) 0.00301(14)
Cl1 0.045(2) 0.083(3) 0.138(5) 0.069(3) -0.019(3) -0.007(2)
Cl2 0.158(6) 0.128(5) 0.085(4) -0.036(3) -0.068(4) 0.103(5)
C100 0.049(12) 0.37(5) 0.12(2) 0.14(3) 0.010(12) -0.04(2)
Cl3 0.161(7) 0.117(5) 0.155(7) 0.034(5) 0.048(6) -0.014(5)
C200 0.044(16) 0.19(4) 0.10(2) 0 -0.048(16) 0

loop_
_atom_type_symbol
_atom_type_description
_atom_type_scat_dispersion_real
_atom_type_scat_dispersion_imag
_atom_type_scat_source
C C 0.0033 0.0016 'International Tables Vol C Tables 4.2.6.8 and 6.1.1.4'
H H 0 0 'International Tables Vol C Tables 4.2.6.8 and 6.1.1.4'
F F 0.0171 0.0103 'International Tables Vol C Tables 4.2.6.8 and 6.1.1.4'
Fe Fe 0.3463 0.8444 'International Tables Vol C Tables 4.2.6.8 and 6.1.1.4'
P P 0.1023 0.0942 'International Tables Vol C Tables 4.2.6.8 and 6.1.1.4'
Pt Pt -1.7033 8.3905 'International Tables Vol C Tables 4.2.6.8 and 6.1.1.4'
Cl Cl 0.1484 0.1585 'International Tables Vol C Tables 4.2.6.8 and 6.1.1.4'

loop_
_geom_angle_atom_site_label_1
_geom_angle_atom_site_label_2
_geom_angle_atom_site_label_3
_geom_angle
_geom_angle_site_symmetry_1
_geom_angle_site_symmetry_3
_geom_angle_publ_flag
C2 C1 C6 119.2(5) . . ?
C2 C1 P1 120.6(4) . . ?
C6 C1 P1 120.1(4) . . ?
C1 C2 C3 120.3(6) . . ?
C4 C3 C2 120.0(6) . . ?
C5 C4 C3 120.3(6) . . ?
C4 C5 C6 120.2(6) . . ?
C5 C6 C1 120.1(6) . . ?
C8 C7 C12 119.9(5) . . ?
C8 C7 P1 119.3(4) . . ?
C12 C7 P1 120.7(5) . . ?
C7 C8 C9 120.0(6) . . ?
C10 C9 C8 120.6(7) . . ?
C9 C10 C11 119.9(6) . . ?
C10 C11 C12 121.2(7) . . ?
C7 C12 C11 118.5(6) . . ?
C14 C13 P1 171.9(5) . . ?
C13 C14 C15 178.4(6) . . ?
C14 C15 C19 125.4(5) . . ?
C14 C15 C16 126.9(5) . . ?
C19 C15 C16 107.7(5) . . ?
C14 C15 Fe1 125.0(4) . . ?
C19 C15 Fe1 70.2(3) . . ?
C16 C15 Fe1 69.2(3) . . ?
C17 C16 C15 107.0(5) . . ?
C17 C16 Fe1 69.6(3) . . ?
C15 C16 Fe1 69.3(3) . . ?
C18 C17 C16 109.5(5) . . ?
C18 C17 Fe1 70.6(4) . . ?
C16 C17 Fe1 69.6(3) . . ?
C17 C18 C19 108.0(5) . . ?
C17 C18 Fe1 69.1(3) . . ?
C19 C18 Fe1 69.8(3) . . ?
C18 C19 C15 107.8(5) . . ?
C18 C19 Fe1 69.6(3) . . ?
C15 C19 Fe1 68.6(3) . . ?
C21 C20 C24 108.3(7) . . ?
C21 C20 Fe1 70.2(4) . . ?
C24 C20 Fe1 69.2(4) . . ?
C20 C21 C22 107.1(6) . . ?
C20 C21 Fe1 69.4(4) . . ?
C22 C21 Fe1 69.2(3) . . ?
C23 C22 C21 108.7(7) . . ?
C23 C22 Fe1 69.5(4) . . ?
C21 C22 Fe1 70.0(4) . . ?
C22 C23 C24 108.2(6) . . ?
C22 C23 Fe1 70.3(4) . . ?
C24 C23 Fe1 69.6(4) . . ?
C23 C24 C20 107.7(7) . . ?
C23 C24 Fe1 69.7(4) . . ?
C20 C24 Fe1 69.9(4) . . ?
C26 C25 C30 113.6(5) . . ?
C26 C25 Pt1 123.7(4) . . ?
C30 C25 Pt1 122.6(4) . . ?
F1 C26 C27 116.0(5) . . ?
F1 C26 C25 119.5(5) . . ?
C27 C26 C25 124.4(6) . . ?
F2 C27 C26 120.8(6) . . ?
F2 C27 C28 120.1(6) . . ?
C26 C27 C28 119.0(6) . . ?
F3 C28 C29 120.6(6) . . ?
F3 C28 C27 120.2(6) . . ?
C29 C28 C27 119.2(6) . . ?
F4 C29 C30 121.5(6) . . ?
F4 C29 C28 119.5(5) . . ?
C30 C29 C28 119.0(6) . . ?
F5 C30 C29 116.0(5) . . ?
F5 C30 C25 119.3(5) . . ?
C29 C30 C25 124.7(5) . . ?
C24 Fe1 C23 40.8(3) . . ?
C24 Fe1 C17 105.3(3) . . ?
C23 Fe1 C17 119.7(3) . . ?
C24 Fe1 C16 119.3(3) . . ?
C23 Fe1 C16 154.8(3) . . ?
C17 Fe1 C16 40.8(2) . . ?
C24 Fe1 C15 156.5(3) . . ?
C23 Fe1 C15 162.0(3) . . ?
C17 Fe1 C15 68.8(2) . . ?
C16 Fe1 C15 41.5(2) . . ?
C24 Fe1 C20 40.9(3) . . ?
C23 Fe1 C20 68.5(3) . . ?
C17 Fe1 C20 123.2(3) . . ?
C16 Fe1 C20 106.6(3) . . ?
C15 Fe1 C20 122.0(3) . . ?
C24 Fe1 C22 68.1(3) . . ?
C23 Fe1 C22 40.2(3) . . ?
C17 Fe1 C22 155.7(3) . . ?
C16 Fe1 C22 163.0(3) . . ?
C15 Fe1 C22 126.4(3) . . ?
C20 Fe1 C22 68.0(3) . . ?
C24 Fe1 C21 68.5(3) . . ?
C23 Fe1 C21 68.4(3) . . ?
C17 Fe1 C21 160.6(3) . . ?
C16 Fe1 C21 124.8(3) . . ?
C15 Fe1 C21 109.1(2) . . ?
C20 Fe1 C21 40.4(3) . . ?
C22 Fe1 C21 40.8(3) . . ?
C24 Fe1 C18 122.2(3) . . ?
C23 Fe1 C18 106.5(3) . . ?
C17 Fe1 C18 40.4(3) . . ?
C16 Fe1 C18 68.8(3) . . ?
C15 Fe1 C18 68.8(2) . . ?
C20 Fe1 C18 159.2(3) . . ?
C22 Fe1 C18 122.0(3) . . ?
C21 Fe1 C18 158.4(3) . . ?
C24 Fe1 C19 159.6(3) . . ?
C23 Fe1 C19 124.2(3) . . ?
C17 Fe1 C19 68.2(2) . . ?
C16 Fe1 C19 69.3(2) . . ?
C15 Fe1 C19 41.1(2) . . ?
C20 Fe1 C19 158.7(2) . . ?
C22 Fe1 C19 109.5(3) . . ?
C21 Fe1 C19 123.7(3) . . ?
C18 Fe1 C19 40.5(2) . . ?
C13 P1 C7 105.7(3) . . ?
C13 P1 C1 101.2(3) . . ?
C7 P1 C1 104.3(3) . . ?
C13 P1 Pt1 113.49(19) . . ?
C7 P1 Pt1 112.9(2) . . ?
C1 P1 Pt1 117.73(18) . . ?
C25 Pt1 C25 180.0000(10) 7_556 . ?
C25 Pt1 P1 90.24(15) 7_556 7_556 ?
C25 Pt1 P1 89.76(15) . 7_556 ?
C25 Pt1 P1 89.76(15) 7_556 . ?
C25 Pt1 P1 90.24(15) . . ?
P1 Pt1 P1 180.00(5) 7_556 . ?
Cl2 C100 Cl1 111.7(13) . . ?
Cl3 C200 Cl3 122(2) 2_656 . ?

loop_
_geom_bond_atom_site_label_1
_geom_bond_atom_site_label_2
_geom_bond_distance
_geom_bond_site_symmetry_2
_geom_bond_publ_flag
C1 C2 1.386(8) . ?
C1 C6 1.395(8) . ?
C1 P1 1.826(5) . ?
C2 C3 1.392(9) . ?
C3 C4 1.379(10) . ?
C4 C5 1.376(10) . ?
C5 C6 1.388(9) . ?
C7 C8 1.382(8) . ?
C7 C12 1.394(8) . ?
C7 P1 1.817(6) . ?
C8 C9 1.390(8) . ?
C9 C10 1.357(10) . ?
C10 C11 1.373(11) . ?
C11 C12 1.395(9) . ?
C13 C14 1.199(8) . ?
C13 P1 1.743(6) . ?
C14 C15 1.425(8) . ?
C15 C19 1.433(8) . ?
C15 C16 1.437(8) . ?
C15 Fe1 2.028(6) . ?
C16 C17 1.414(8) . ?
C16 Fe1 2.028(6) . ?
C17 C18 1.406(9) . ?
C17 Fe1 2.028(6) . ?
C18 C19 1.419(8) . ?
C18 Fe1 2.047(6) . ?
C19 Fe1 2.050(6) . ?
C20 C21 1.407(9) . ?
C20 C24 1.418(10) . ?
C20 Fe1 2.033(6) . ?
C21 C22 1.422(9) . ?
C21 Fe1 2.044(6) . ?
C22 C23 1.393(10) . ?
C22 Fe1 2.035(6) . ?
C23 C24 1.410(11) . ?
C23 Fe1 2.025(7) . ?
C24 Fe1 2.023(7) . ?
C25 C26 1.377(8) . ?
C25 C30 1.383(8) . ?
C25 Pt1 2.068(5) . ?
C26 F1 1.362(7) . ?
C26 C27 1.374(8) . ?
C27 F2 1.345(7) . ?
C27 C28 1.383(9) . ?
C28 F3 1.347(7) . ?
C28 C29 1.372(9) . ?
C29 F4 1.347(7) . ?
C29 C30 1.372(8) . ?
C30 F5 1.365(6) . ?
P1 Pt1 2.2912(14) . ?
Pt1 C25 2.068(5) 7_556 ?
Pt1 P1 2.2912(14) 7_556 ?
Cl1 C100 1.72(2) . ?
Cl2 C100 1.649(15) . ?
Cl3 C200 1.591(14) . ?
C200 Cl3 1.591(14) 2_656 ?
